data_4113444
loop_
_publ_author_name
'David A. Shultz'
'Kira E. Vostrikova'
'Scot H. Bodnar'
'Hyun-Joo Koo'
'Myung-Hwan Whangbo'
'Martin L. Kirk'
'Ezra C. Depperman'
'Jeff W. Kampf'

_publ_section_title
;
 Trends in Metal-Biradical Exchange Interaction for First-Row MII(Nitronyl
 Nitroxide-Semiquinone) Complexes
;
_journal_name_full 'Journal of the American Chemical Society'
_journal_page_first 1607
_journal_page_last 1617
_journal_paper_doi 10.1021/ja020715x
_journal_volume 125
_journal_year 2003
_chemical_formula_sum 'C56 H69 B Co N8 O4'
_chemical_formula_weight 987.93
_chemical_name_systematic
;

  ?

;
_space_group_IT_number 14
_symmetry_cell_setting monoclinic
_symmetry_space_group_name_Hall '-P 2ybc'
_symmetry_space_group_name_H-M 'P 1 21/c 1'
_atom_sites_solution_hydrogens geom
_atom_sites_solution_primary direct
_atom_sites_solution_secondary difmap
_audit_creation_method SHELXL-97
_cell_angle_alpha 90.00
_cell_angle_beta 98.401(4)
_cell_angle_gamma 90.00
_cell_formula_units_Z 4
_cell_length_a 12.582(3)
_cell_length_b 17.693(4)
_cell_length_c 24.370(5)
_cell_measurement_reflns_used 5372
_cell_measurement_temperature 158(2)
_cell_measurement_theta_max 22.97
_cell_measurement_theta_min 2.26
_cell_volume 5367(2)
_computing_cell_refinement 'Bruker SMART'
_computing_data_collection 'Bruker SMART'
_computing_data_reduction 'Bruker SHELXTL'
_computing_molecular_graphics 'Bruker SHELXTL'
_computing_publication_material 'Bruker SHELXTL'
_computing_structure_refinement 'Bruker SHELXTL'
_computing_structure_solution 'Bruker SHELXTL'
_diffrn_ambient_temperature 158(2)
_diffrn_detector_area_resol_mean 0.85
_diffrn_measured_fraction_theta_full 0.997
_diffrn_measured_fraction_theta_max 0.997
_diffrn_measurement_device_type 'CCD area detector'
_diffrn_measurement_method 'phi and omega scans'
_diffrn_radiation_monochromator graphite
_diffrn_radiation_source 'sealed tube'
_diffrn_radiation_type MoK\a
_diffrn_radiation_wavelength 0.71073
_diffrn_reflns_av_R_equivalents 0.0745
_diffrn_reflns_av_sigmaI/netI 0.0563
_diffrn_reflns_limit_h_max 14
_diffrn_reflns_limit_h_min -14
_diffrn_reflns_limit_k_max 20
_diffrn_reflns_limit_k_min -20
_diffrn_reflns_limit_l_max 28
_diffrn_reflns_limit_l_min -28
_diffrn_reflns_number 50005
_diffrn_reflns_theta_full 24.78
_diffrn_reflns_theta_max 24.78
_diffrn_reflns_theta_min 2.00
_exptl_absorpt_coefficient_mu 0.372
_exptl_absorpt_correction_T_max 0.962
_exptl_absorpt_correction_T_min 0.700
_exptl_absorpt_correction_type multi-scan
_exptl_absorpt_process_details 'Blessing, Acta Cryst. (1995) A51 33-38.'
_exptl_crystal_colour purple
_exptl_crystal_density_diffrn 1.223
_exptl_crystal_description plate
_exptl_crystal_F_000 2100
_exptl_crystal_size_max 0.08
_exptl_crystal_size_mid 0.20
_exptl_crystal_size_min 0.22
_refine_diff_density_max 0.775
_refine_diff_density_min -0.559
_refine_diff_density_rms 0.093
_refine_ls_extinction_coef 0.0007(2)
_refine_ls_extinction_expression Fc^*^=kFc[1+0.001xFc^2^\l^3^/sin(2\q)]^-1/4^
_refine_ls_extinction_method SHELXL
_refine_ls_goodness_of_fit_ref 1.129
_refine_ls_hydrogen_treatment mixed
_refine_ls_matrix_type full
_refine_ls_number_parameters 658
_refine_ls_number_reflns 9191
_refine_ls_number_restraints 0
_refine_ls_restrained_S_all 1.129
_refine_ls_R_factor_all 0.1086
_refine_ls_R_factor_gt 0.0821
_refine_ls_shift/su_max 0.000
_refine_ls_shift/su_mean 0.000
_refine_ls_structure_factor_coef Fsqd
_refine_ls_weighting_details 'calc w=1/[\s^2^(Fo^2^)+(0.0406P)^2^+38.3856P] where P=(Fo^2^+2Fc^2^)/3'
_refine_ls_weighting_scheme calc
_refine_ls_wR_factor_gt 0.2190
_refine_ls_wR_factor_ref 0.2306
_reflns_number_gt 6862
_reflns_number_total 9191
_reflns_threshold_expression >2sigma(I)
_cod_data_source_file ja020715x_3.cif
_cod_data_source_block s480[NN-SQCoTpCum,Me]
_cod_original_cell_volume 5366.9(19)
_cod_database_code 4113444

loop_
_symmetry_equiv_pos_as_xyz
'x, y, z'
'-x, y+1/2, -z+1/2'
'-x, -y, -z'
'x, -y-1/2, z-1/2'

loop_
_atom_site_label
_atom_site_type_symbol
_atom_site_fract_x
_atom_site_fract_y
_atom_site_fract_z
_atom_site_U_iso_or_equiv
_atom_site_adp_type
_atom_site_occupancy
_atom_site_symmetry_multiplicity
_atom_site_calc_flag
_atom_site_refinement_flags
_atom_site_disorder_assembly
_atom_site_disorder_group
Co1 Co 0.69223(6) 0.06758(5) 0.25566(3) 0.0254(2) Uani 1 1 d . . .
O1 O 0.6679(3) 0.0473(2) 0.33203(16) 0.0309(10) Uani 1 1 d . . .
O2 O 0.5932(3) 0.1571(2) 0.26629(15) 0.0275(9) Uani 1 1 d . . .
O3 O 0.6567(6) 0.0704(4) 0.5242(2) 0.083(2) Uani 1 1 d . . .
O4 O 0.4475(5) 0.2852(3) 0.4899(2) 0.0640(17) Uani 1 1 d . . .
N1 N 0.6068(4) 0.0325(3) 0.18212(19) 0.0269(11) Uani 1 1 d . . .
N2 N 0.6668(4) 0.0125(3) 0.14169(19) 0.0272(11) Uani 1 1 d . . .
N3 N 0.8031(4) -0.0266(3) 0.25513(19) 0.0292(11) Uani 1 1 d . . .
N4 N 0.8265(4) -0.0414(3) 0.20230(19) 0.0272(11) Uani 1 1 d . . .
N5 N 0.8026(4) 0.1259(3) 0.21827(19) 0.0275(11) Uani 1 1 d . . .
N6 N 0.8298(4) 0.0945(3) 0.17106(19) 0.0277(11) Uani 1 1 d . . .
N7 N 0.5991(5) 0.1290(3) 0.5293(2) 0.0439(15) Uani 1 1 d . . .
N8 N 0.5026(4) 0.2308(3) 0.5131(2) 0.0363(13) Uani 1 1 d . . .
C1 C 0.6168(5) 0.1012(3) 0.3531(2) 0.0262(13) Uani 1 1 d . . .
C2 C 0.6083(5) 0.1055(3) 0.4104(2) 0.0285(13) Uani 1 1 d . . .
H2 H 0.6408 0.0680 0.4354 0.034 Uiso 1 1 calc R . .
C3 C 0.5531(5) 0.1637(3) 0.4293(2) 0.0256(13) Uani 1 1 d . . .
C4 C 0.4993(5) 0.2183(3) 0.3909(2) 0.0268(13) Uani 1 1 d . . .
H4 H 0.4564 0.2558 0.4049 0.032 Uiso 1 1 calc R . .
C5 C 0.5063(4) 0.2190(3) 0.3358(2) 0.0245(12) Uani 1 1 d . . .
C6 C 0.5713(5) 0.1613(3) 0.3159(2) 0.0258(13) Uani 1 1 d . . .
C7 C 0.4515(5) 0.2784(3) 0.2965(2) 0.0268(13) Uani 1 1 d . . .
C8 C 0.5365(5) 0.3260(4) 0.2730(3) 0.0380(16) Uani 1 1 d . . .
H8A H 0.5828 0.3510 0.3035 0.057 Uiso 1 1 calc R . .
H8B H 0.5008 0.3642 0.2476 0.057 Uiso 1 1 calc R . .
H8C H 0.5802 0.2931 0.2529 0.057 Uiso 1 1 calc R . .
C9 C 0.3828(5) 0.3320(4) 0.3252(3) 0.0358(15) Uani 1 1 d . . .
H9A H 0.3276 0.3032 0.3406 0.054 Uiso 1 1 calc R . .
H9B H 0.3483 0.3689 0.2983 0.054 Uiso 1 1 calc R . .
H9C H 0.4283 0.3586 0.3552 0.054 Uiso 1 1 calc R . .
C10 C 0.3779(5) 0.2402(4) 0.2483(2) 0.0330(14) Uani 1 1 d . . .
H10A H 0.4198 0.2041 0.2298 0.050 Uiso 1 1 calc R . .
H10B H 0.3473 0.2787 0.2217 0.050 Uiso 1 1 calc R . .
H10C H 0.3197 0.2134 0.2629 0.050 Uiso 1 1 calc R . .
C11 C 0.5503(5) 0.1737(3) 0.4878(2) 0.0283(13) Uani 1 1 d . . .
C12 C 0.5708(6) 0.1496(4) 0.5850(2) 0.0363(16) Uani 1 1 d . . .
C13 C 0.5351(6) 0.2318(4) 0.5750(2) 0.0365(15) Uani 1 1 d . . .
C14 C 0.4801(7) 0.0960(5) 0.5959(3) 0.059(2) Uani 1 1 d . . .
H14A H 0.4184 0.1021 0.5667 0.089 Uiso 1 1 calc R . .
H14B H 0.4584 0.1080 0.6320 0.089 Uiso 1 1 calc R . .
H14C H 0.5056 0.0436 0.5962 0.089 Uiso 1 1 calc R . .
C15 C 0.6684(6) 0.1379(5) 0.6291(3) 0.052(2) Uani 1 1 d . . .
H15A H 0.6848 0.0838 0.6328 0.078 Uiso 1 1 calc R . .
H15B H 0.6530 0.1577 0.6647 0.078 Uiso 1 1 calc R . .
H15C H 0.7302 0.1647 0.6182 0.078 Uiso 1 1 calc R . .
C16 C 0.6259(7) 0.2892(4) 0.5862(3) 0.053(2) Uani 1 1 d . . .
H16A H 0.6018 0.3378 0.5696 0.080 Uiso 1 1 calc R . .
H16B H 0.6880 0.2712 0.5699 0.080 Uiso 1 1 calc R . .
H16C H 0.6463 0.2953 0.6263 0.080 Uiso 1 1 calc R . .
C17 C 0.4419(7) 0.2577(5) 0.6029(3) 0.062(2) Uani 1 1 d . . .
H17A H 0.4231 0.3098 0.5918 0.092 Uiso 1 1 calc R . .
H17B H 0.4622 0.2553 0.6432 0.092 Uiso 1 1 calc R . .
H17C H 0.3799 0.2247 0.5917 0.092 Uiso 1 1 calc R . .
C18 C 0.6410(5) -0.0351(4) 0.0439(2) 0.0370(15) Uani 1 1 d . . .
H18A H 0.6799 0.0052 0.0277 0.055 Uiso 1 1 calc R . .
H18B H 0.5803 -0.0519 0.0168 0.055 Uiso 1 1 calc R . .
H18C H 0.6895 -0.0778 0.0541 0.055 Uiso 1 1 calc R . .
C19 C 0.6000(5) -0.0059(3) 0.0947(2) 0.0294(14) Uani 1 1 d . . .
C20 C 0.4964(5) 0.0035(3) 0.1046(2) 0.0299(14) Uani 1 1 d . . .
H20 H 0.4328 -0.0046 0.0791 0.036 Uiso 1 1 calc R . .
C21 C 0.5027(5) 0.0275(3) 0.1598(2) 0.0290(13) Uani 1 1 d . . .
C22 C 0.4116(5) 0.0414(3) 0.1904(3) 0.0320(14) Uani 1 1 d . . .
C23 C 0.4169(5) 0.0266(4) 0.2469(3) 0.0348(15) Uani 1 1 d . . .
H23 H 0.4819 0.0085 0.2675 0.042 Uiso 1 1 calc R . .
C24 C 0.3276(6) 0.0384(4) 0.2732(3) 0.0474(19) Uani 1 1 d . . .
H24 H 0.3333 0.0286 0.3118 0.057 Uiso 1 1 calc R . .
C25 C 0.2300(6) 0.0639(4) 0.2451(4) 0.053(2) Uani 1 1 d . . .
C26 C 0.2270(6) 0.0793(4) 0.1889(4) 0.0504(19) Uani 1 1 d . . .
H26 H 0.1622 0.0978 0.1684 0.061 Uiso 1 1 calc R . .
C27 C 0.3150(5) 0.0687(4) 0.1622(3) 0.0369(15) Uani 1 1 d . . .
H27 H 0.3096 0.0801 0.1238 0.044 Uiso 1 1 calc R . .
C28 C 0.1341(9) 0.0779(5) 0.2738(5) 0.094(4) Uani 1 1 d D . .
H28 H 0.0747 0.0752 0.2418 0.112 Uiso 1 1 calc R A 1
C29 C 0.1220(7) 0.1543(4) 0.2923(3) 0.056(2) Uani 1 1 d . . .
H29A H 0.1157 0.1886 0.2604 0.083 Uiso 1 1 calc R . .
H29B H 0.1849 0.1683 0.3190 0.083 Uiso 1 1 calc R . .
H29C H 0.0572 0.1580 0.3100 0.083 Uiso 1 1 calc R . .
C30 C 0.1035(11) 0.0150(6) 0.3090(6) 0.073(4) Uani 1 1 d . . .
H30A H 0.1584 0.0093 0.3417 0.109 Uiso 1 1 calc R . .
H30B H 0.0980 -0.0321 0.2875 0.109 Uiso 1 1 calc R . .
H30C H 0.0341 0.0263 0.3208 0.109 Uiso 1 1 calc R . .
C31 C 0.9083(5) -0.1415(4) 0.1497(3) 0.0376(15) Uani 1 1 d . . .
H31A H 0.8435 -0.1525 0.1234 0.056 Uiso 1 1 calc R . .
H31B H 0.9485 -0.1884 0.1589 0.056 Uiso 1 1 calc R . .
H31C H 0.9534 -0.1056 0.1330 0.056 Uiso 1 1 calc R . .
C32 C 0.8774(5) -0.1083(3) 0.2010(3) 0.0294(13) Uani 1 1 d . . .
C33 C 0.8909(5) -0.1373(4) 0.2543(3) 0.0338(15) Uani 1 1 d . . .
H33 H 0.9250 -0.1835 0.2665 0.041 Uiso 1 1 calc R . .
C34 C 0.8444(5) -0.0848(3) 0.2868(2) 0.0298(14) Uani 1 1 d . . .
C35 C 0.8445(5) -0.0908(4) 0.3468(3) 0.0352(15) Uani 1 1 d . . .
C36 C 0.8345(6) -0.1605(4) 0.3710(3) 0.0493(19) Uani 1 1 d . . .
H36 H 0.8234 -0.2043 0.3483 0.059 Uiso 1 1 calc R . .
C37 C 0.8404(7) -0.1675(5) 0.4283(3) 0.062(2) Uani 1 1 d . . .
H37 H 0.8333 -0.2161 0.4439 0.075 Uiso 1 1 calc R . .
C38 C 0.8565(6) -0.1056(6) 0.4629(3) 0.058(2) Uani 1 1 d . . .
C39 C 0.8666(6) -0.0353(5) 0.4392(3) 0.0505(19) Uani 1 1 d . . .
H39 H 0.8774 0.0083 0.4621 0.061 Uiso 1 1 calc R . .
C40 C 0.8610(5) -0.0281(5) 0.3818(3) 0.0442(17) Uani 1 1 d . . .
H40 H 0.8686 0.0205 0.3662 0.053 Uiso 1 1 calc R . .
C41 C 0.8614(7) -0.1117(7) 0.5256(3) 0.082(3) Uani 1 1 d . . .
H41 H 0.8851 -0.0613 0.5415 0.098 Uiso 1 1 calc R . .
C42 C 0.7519(8) -0.1272(8) 0.5417(4) 0.098(4) Uani 1 1 d . . .
H42A H 0.7025 -0.0864 0.5279 0.147 Uiso 1 1 calc R . .
H42B H 0.7577 -0.1300 0.5822 0.147 Uiso 1 1 calc R . .
H42C H 0.7244 -0.1753 0.5254 0.147 Uiso 1 1 calc R . .
C43 C 0.9437(10) -0.1683(9) 0.5501(4) 0.133(6) Uani 1 1 d . . .
H43A H 0.9195 -0.2193 0.5387 0.199 Uiso 1 1 calc R . .
H43B H 0.9530 -0.1647 0.5907 0.199 Uiso 1 1 calc R . .
H43C H 1.0123 -0.1578 0.5371 0.199 Uiso 1 1 calc R . .
C44 C 0.9290(6) 0.1277(4) 0.0923(2) 0.0374(16) Uani 1 1 d . . .
H44A H 0.9776 0.0842 0.0971 0.056 Uiso 1 1 calc R . .
H44B H 0.9677 0.1719 0.0812 0.056 Uiso 1 1 calc R . .
H44C H 0.8682 0.1164 0.0635 0.056 Uiso 1 1 calc R . .
C45 C 0.8885(5) 0.1440(3) 0.1456(2) 0.0286(13) Uani 1 1 d . . .
C46 C 0.9001(5) 0.2087(4) 0.1772(2) 0.0327(14) Uani 1 1 d . . .
H46 H 0.9372 0.2535 0.1697 0.039 Uiso 1 1 calc R . .
C47 C 0.8463(5) 0.1952(3) 0.2224(2) 0.0276(13) Uani 1 1 d . . .
C48 C 0.8351(5) 0.2433(3) 0.2709(2) 0.0270(13) Uani 1 1 d . . .
C49 C 0.8277(5) 0.3216(3) 0.2659(2) 0.0293(14) Uani 1 1 d . . .
H49 H 0.8344 0.3450 0.2315 0.035 Uiso 1 1 calc R . .
C50 C 0.8107(5) 0.3656(4) 0.3109(3) 0.0343(15) Uani 1 1 d . . .
H50 H 0.8063 0.4190 0.3067 0.041 Uiso 1 1 calc R . .
C51 C 0.8000(5) 0.3341(4) 0.3615(2) 0.0306(14) Uani 1 1 d . . .
C52 C 0.8117(5) 0.2564(4) 0.3671(2) 0.0310(14) Uani 1 1 d . . .
H52 H 0.8074 0.2336 0.4020 0.037 Uiso 1 1 calc R . .
C53 C 0.8296(5) 0.2111(4) 0.3224(2) 0.0313(14) Uani 1 1 d . . .
H53 H 0.8381 0.1580 0.3273 0.038 Uiso 1 1 calc R . .
C54 C 0.7756(5) 0.3843(4) 0.4082(3) 0.0361(15) Uani 1 1 d . . .
H54 H 0.7215 0.4221 0.3912 0.043 Uiso 1 1 calc R . .
C55 C 0.8734(6) 0.4289(5) 0.4337(3) 0.056(2) Uani 1 1 d . . .
H55A H 0.9281 0.3942 0.4520 0.084 Uiso 1 1 calc R . .
H55B H 0.8527 0.4644 0.4612 0.084 Uiso 1 1 calc R . .
H55C H 0.9025 0.4570 0.4046 0.084 Uiso 1 1 calc R . .
C56 C 0.7254(6) 0.3437(4) 0.4532(3) 0.0497(19) Uani 1 1 d . . .
H56A H 0.6627 0.3148 0.4362 0.075 Uiso 1 1 calc R . .
H56B H 0.7029 0.3810 0.4789 0.075 Uiso 1 1 calc R . .
H56C H 0.7782 0.3093 0.4735 0.075 Uiso 1 1 calc R . .
B1 B 0.7906(6) 0.0132(4) 0.1542(3) 0.0284(15) Uani 1 1 d . . .
H1 H 0.8215 -0.0032 0.1205 0.034 Uiso 1 1 calc R . .

loop_
_atom_site_aniso_label
_atom_site_aniso_U_11
_atom_site_aniso_U_22
_atom_site_aniso_U_33
_atom_site_aniso_U_23
_atom_site_aniso_U_13
_atom_site_aniso_U_12
Co1 0.0302(4) 0.0276(4) 0.0187(4) -0.0007(3) 0.0048(3) 0.0026(4)
O1 0.045(3) 0.028(2) 0.021(2) 0.0025(17) 0.0086(18) 0.0095(19)
O2 0.034(2) 0.029(2) 0.020(2) 0.0010(17) 0.0047(17) 0.0024(18)
O3 0.146(6) 0.068(4) 0.037(3) 0.006(3) 0.015(3) 0.063(4)
O4 0.099(5) 0.063(4) 0.029(3) -0.002(2) 0.006(3) 0.043(3)
N1 0.035(3) 0.024(3) 0.024(3) 0.002(2) 0.008(2) 0.004(2)
N2 0.038(3) 0.026(3) 0.019(2) 0.000(2) 0.008(2) 0.002(2)
N3 0.033(3) 0.033(3) 0.022(3) 0.002(2) 0.002(2) 0.001(2)
N4 0.029(3) 0.031(3) 0.023(3) 0.000(2) 0.006(2) 0.003(2)
N5 0.033(3) 0.030(3) 0.020(2) -0.003(2) 0.006(2) 0.000(2)
N6 0.029(3) 0.031(3) 0.023(3) -0.005(2) 0.003(2) 0.001(2)
N7 0.065(4) 0.039(3) 0.027(3) 0.003(3) 0.003(3) 0.008(3)
N8 0.045(3) 0.042(3) 0.022(3) -0.002(2) 0.004(2) 0.008(3)
C1 0.029(3) 0.028(3) 0.021(3) -0.002(2) 0.003(2) 0.001(3)
C2 0.033(3) 0.030(3) 0.023(3) 0.001(3) 0.005(2) 0.003(3)
C3 0.033(3) 0.025(3) 0.019(3) 0.000(2) 0.004(2) -0.006(3)
C4 0.025(3) 0.025(3) 0.031(3) 0.002(3) 0.007(2) 0.004(2)
C5 0.024(3) 0.025(3) 0.024(3) 0.001(2) 0.000(2) -0.004(2)
C6 0.028(3) 0.027(3) 0.022(3) -0.001(2) 0.002(2) -0.001(3)
C7 0.029(3) 0.025(3) 0.024(3) -0.001(2) -0.001(2) 0.003(3)
C8 0.038(4) 0.035(4) 0.039(4) 0.011(3) 0.002(3) 0.003(3)
C9 0.040(4) 0.033(4) 0.033(3) -0.001(3) 0.000(3) 0.010(3)
C10 0.040(4) 0.033(4) 0.024(3) 0.001(3) -0.002(3) 0.007(3)
C11 0.040(4) 0.026(3) 0.019(3) 0.001(2) 0.004(3) 0.001(3)
C12 0.054(4) 0.039(4) 0.015(3) -0.001(3) 0.001(3) -0.007(3)
C13 0.050(4) 0.039(4) 0.021(3) -0.005(3) 0.008(3) -0.003(3)
C14 0.083(6) 0.060(5) 0.035(4) 0.011(4) 0.009(4) -0.019(5)
C15 0.062(5) 0.061(5) 0.029(4) 0.003(3) -0.005(3) 0.004(4)
C16 0.075(6) 0.042(4) 0.040(4) -0.004(3) 0.001(4) -0.014(4)
C17 0.081(6) 0.078(6) 0.030(4) -0.001(4) 0.023(4) 0.014(5)
C18 0.047(4) 0.044(4) 0.021(3) -0.005(3) 0.006(3) -0.001(3)
C19 0.040(4) 0.027(3) 0.021(3) 0.001(2) 0.000(3) -0.001(3)
C20 0.030(3) 0.031(3) 0.027(3) 0.003(3) -0.002(3) 0.000(3)
C21 0.030(3) 0.028(3) 0.029(3) 0.002(3) 0.003(3) 0.002(3)
C22 0.036(4) 0.026(3) 0.035(3) -0.001(3) 0.007(3) -0.003(3)
C23 0.039(4) 0.028(3) 0.040(4) -0.002(3) 0.012(3) -0.003(3)
C24 0.070(5) 0.033(4) 0.047(4) -0.004(3) 0.035(4) -0.008(4)
C25 0.046(4) 0.031(4) 0.088(6) -0.009(4) 0.031(4) 0.002(3)
C26 0.037(4) 0.038(4) 0.078(6) -0.004(4) 0.015(4) 0.001(3)
C27 0.030(3) 0.034(4) 0.046(4) -0.005(3) 0.003(3) 0.001(3)
C28 0.087(7) 0.059(6) 0.155(11) -0.016(6) 0.084(8) -0.001(5)
C29 0.062(5) 0.047(5) 0.064(5) 0.003(4) 0.029(4) 0.011(4)
C30 0.065(7) 0.056(6) 0.105(8) -0.013(6) 0.041(6) -0.009(6)
C31 0.039(4) 0.032(4) 0.041(4) -0.004(3) 0.007(3) 0.008(3)
C32 0.027(3) 0.028(3) 0.033(3) -0.001(3) 0.004(3) 0.000(3)
C33 0.033(3) 0.030(3) 0.037(4) 0.004(3) 0.001(3) 0.005(3)
C34 0.026(3) 0.031(3) 0.031(3) 0.003(3) 0.002(3) 0.002(3)
C35 0.030(3) 0.047(4) 0.027(3) 0.009(3) 0.000(3) 0.000(3)
C36 0.053(5) 0.047(4) 0.044(4) 0.013(3) -0.006(3) -0.002(4)
C37 0.058(5) 0.077(6) 0.048(5) 0.034(5) -0.005(4) -0.001(5)
C38 0.044(4) 0.094(7) 0.033(4) 0.006(4) -0.005(3) -0.006(4)
C39 0.045(4) 0.072(6) 0.033(4) 0.003(4) -0.002(3) 0.003(4)
C40 0.038(4) 0.060(5) 0.033(4) 0.004(3) 0.002(3) 0.007(3)
C41 0.059(6) 0.141(10) 0.042(5) 0.030(6) -0.003(4) -0.016(6)
C42 0.085(7) 0.171(12) 0.037(5) 0.017(6) 0.005(5) -0.018(8)
C43 0.119(10) 0.224(17) 0.047(6) 0.056(8) -0.019(6) 0.022(11)
C44 0.049(4) 0.040(4) 0.025(3) -0.001(3) 0.011(3) -0.007(3)
C45 0.033(3) 0.033(3) 0.019(3) 0.006(3) 0.000(2) 0.002(3)
C46 0.039(4) 0.036(4) 0.023(3) 0.005(3) 0.003(3) -0.007(3)
C47 0.030(3) 0.028(3) 0.023(3) 0.003(2) -0.003(2) 0.004(3)
C48 0.026(3) 0.030(3) 0.024(3) -0.005(3) 0.001(2) -0.003(3)
C49 0.034(3) 0.034(3) 0.019(3) 0.001(3) 0.001(2) -0.005(3)
C50 0.035(4) 0.033(4) 0.034(4) 0.002(3) 0.001(3) -0.003(3)
C51 0.027(3) 0.038(4) 0.026(3) 0.002(3) 0.004(2) -0.004(3)
C52 0.038(3) 0.037(4) 0.018(3) 0.002(3) 0.002(3) -0.006(3)
C53 0.034(3) 0.032(3) 0.028(3) -0.001(3) 0.002(3) -0.004(3)
C54 0.041(4) 0.040(4) 0.028(3) -0.002(3) 0.006(3) 0.003(3)
C55 0.059(5) 0.059(5) 0.054(5) -0.025(4) 0.024(4) -0.024(4)
C56 0.059(5) 0.058(5) 0.036(4) -0.016(4) 0.019(3) -0.014(4)
B1 0.038(4) 0.031(4) 0.018(3) -0.001(3) 0.012(3) 0.002(3)

loop_
_atom_type_symbol
_atom_type_description
_atom_type_scat_dispersion_real
_atom_type_scat_dispersion_imag
_atom_type_scat_source
C C 0.0033 0.0016 'International Tables Vol C Tables 4.2.6.8 and 6.1.1.4'
H H 0.0000 0.0000 'International Tables Vol C Tables 4.2.6.8 and 6.1.1.4'
B B 0.0013 0.0007 'International Tables Vol C Tables 4.2.6.8 and 6.1.1.4'
N N 0.0061 0.0033 'International Tables Vol C Tables 4.2.6.8 and 6.1.1.4'
O O 0.0106 0.0060 'International Tables Vol C Tables 4.2.6.8 and 6.1.1.4'
Co Co 0.3494 0.9721 'International Tables Vol C Tables 4.2.6.8 and 6.1.1.4'

loop_
_geom_angle_atom_site_label_1
_geom_angle_atom_site_label_2
_geom_angle_atom_site_label_3
_geom_angle
O1 Co1 N1 129.81(19)
O1 Co1 N5 136.37(19)
N1 Co1 N5 93.82(19)
O1 Co1 O2 80.79(16)
N1 Co1 O2 95.39(17)
N5 Co1 O2 97.54(18)
O1 Co1 N3 93.13(17)
N1 Co1 N3 91.00(18)
N5 Co1 N3 84.59(19)
O2 Co1 N3 173.11(17)
C1 O1 Co1 113.3(4)
C6 O2 Co1 112.4(4)
C21 N1 N2 107.3(5)
C21 N1 Co1 136.9(4)
N2 N1 Co1 115.7(4)
C19 N2 N1 109.3(5)
C19 N2 B1 130.6(5)
N1 N2 B1 120.1(5)
C34 N3 N4 105.7(5)
C34 N3 Co1 141.1(4)
N4 N3 Co1 111.9(3)
C32 N4 N3 110.7(5)
C32 N4 B1 128.4(5)
N3 N4 B1 120.8(5)
C47 N5 N6 106.6(5)
C47 N5 Co1 136.4(4)
N6 N5 Co1 116.1(4)
C45 N6 N5 110.1(5)
C45 N6 B1 130.6(5)
N5 N6 B1 119.3(5)
O3 N7 C11 126.9(6)
O3 N7 C12 119.8(5)
C11 N7 C12 113.1(5)
O4 N8 C11 127.3(5)
O4 N8 C13 119.3(5)
C11 N8 C13 112.9(5)
O1 C1 C2 122.8(5)
O1 C1 C6 117.5(5)
C2 C1 C6 119.6(5)
C3 C2 C1 119.2(6)
C2 C3 C11 120.9(5)
C2 C3 C4 120.2(5)
C11 C3 C4 118.8(5)
C5 C4 C3 123.7(5)
C4 C5 C6 116.7(5)
C4 C5 C7 122.7(5)
C6 C5 C7 120.6(5)
O2 C6 C5 124.8(5)
O2 C6 C1 115.2(5)
C5 C6 C1 120.0(5)
C5 C7 C9 112.2(5)
C5 C7 C8 109.7(5)
C9 C7 C8 107.7(5)
C5 C7 C10 110.1(5)
C9 C7 C10 107.8(5)
C8 C7 C10 109.3(5)
N7 C11 N8 105.9(5)
N7 C11 C3 126.2(6)
N8 C11 C3 127.8(5)
N7 C12 C15 109.5(6)
N7 C12 C13 101.0(5)
C15 C12 C13 115.3(6)
N7 C12 C14 106.8(5)
C15 C12 C14 109.6(6)
C13 C12 C14 113.9(6)
N8 C13 C17 109.9(6)
N8 C13 C16 105.9(5)
C17 C13 C16 109.2(6)
N8 C13 C12 100.3(5)
C17 C13 C12 116.5(6)
C16 C13 C12 114.2(6)
N2 C19 C20 108.0(5)
N2 C19 C18 122.3(6)
C20 C19 C18 129.7(6)
C19 C20 C21 106.5(5)
N1 C21 C20 108.9(5)
N1 C21 C22 124.4(5)
C20 C21 C22 126.6(6)
C23 C22 C27 117.7(6)
C23 C22 C21 122.7(6)
C27 C22 C21 119.6(6)
C24 C23 C22 120.1(7)
C23 C24 C25 122.6(7)
C24 C25 C26 116.2(7)
C24 C25 C28 122.5(9)
C26 C25 C28 121.2(8)
C27 C26 C25 122.1(7)
C26 C27 C22 121.2(7)
C29 C28 C30 118.3(9)
C29 C28 C25 115.4(7)
C30 C28 C25 115.9(8)
N4 C32 C33 107.3(5)
N4 C32 C31 123.5(5)
C33 C32 C31 129.2(6)
C32 C33 C34 106.3(5)
N3 C34 C33 110.0(5)
N3 C34 C35 124.8(6)
C33 C34 C35 125.1(6)
C36 C35 C40 117.6(6)
C36 C35 C34 120.2(6)
C40 C35 C34 122.1(6)
C35 C36 C37 120.8(8)
C38 C37 C36 121.6(8)
C37 C38 C39 118.2(7)
C37 C38 C41 122.5(9)
C39 C38 C41 119.3(9)
C38 C39 C40 120.4(8)
C39 C40 C35 121.4(7)
C43 C41 C42 112.1(10)
C43 C41 C38 111.9(9)
C42 C41 C38 111.6(7)
N6 C45 C46 107.7(5)
N6 C45 C44 123.6(5)
C46 C45 C44 128.7(6)
C45 C46 C47 105.9(5)
N5 C47 C46 109.7(5)
N5 C47 C48 120.0(5)
C46 C47 C48 130.3(6)
C53 C48 C49 118.5(5)
C53 C48 C47 120.6(5)
C49 C48 C47 120.9(5)
C50 C49 C48 120.3(6)
C51 C50 C49 121.8(6)
C50 C51 C52 117.7(6)
C50 C51 C54 119.6(6)
C52 C51 C54 122.7(5)
C51 C52 C53 121.4(6)
C48 C53 C52 120.2(6)
C51 C54 C55 111.9(5)
C51 C54 C56 114.7(6)
C55 C54 C56 110.2(6)
N4 B1 N2 108.8(5)
N4 B1 N6 109.5(5)
N2 B1 N6 109.3(5)

loop_
_geom_bond_atom_site_label_1
_geom_bond_atom_site_label_2
_geom_bond_distance
Co1 O1 1.963(4)
Co1 N1 2.047(5)
Co1 N5 2.048(5)
Co1 O2 2.055(4)
Co1 N3 2.174(5)
O1 C1 1.297(7)
O2 C6 1.281(7)
O3 N7 1.282(8)
O4 N8 1.269(7)
N1 C21 1.346(8)
N1 N2 1.372(6)
N2 C19 1.358(7)
N2 B1 1.543(9)
N3 C34 1.345(8)
N3 N4 1.387(7)
N4 C32 1.348(8)
N4 B1 1.535(8)
N5 C47 1.343(8)
N5 N6 1.365(6)
N6 C45 1.353(8)
N6 B1 1.556(8)
N7 C11 1.358(8)
N7 C12 1.497(8)
N8 C11 1.368(8)
N8 C13 1.503(8)
C1 C2 1.419(8)
C1 C6 1.459(8)
C2 C3 1.360(8)
C3 C11 1.443(8)
C3 C4 1.442(8)
C4 C5 1.359(8)
C5 C6 1.436(8)
C5 C7 1.518(8)
C7 C9 1.520(8)
C7 C8 1.536(9)
C7 C10 1.542(8)
C12 C15 1.524(9)
C12 C13 1.532(9)
C12 C14 1.538(10)
C13 C17 1.509(10)
C13 C16 1.522(10)
C18 C19 1.499(8)
C19 C20 1.371(9)
C20 C21 1.400(8)
C21 C22 1.477(8)
C22 C23 1.393(9)
C22 C27 1.393(9)
C23 C24 1.388(9)
C24 C25 1.390(11)
C25 C26 1.392(11)
C25 C28 1.501(10)
C26 C27 1.377(9)
C28 C29 1.439(11)
C28 C30 1.489(9)
C31 C32 1.483(8)
C32 C33 1.385(9)
C33 C34 1.402(9)
C34 C35 1.466(8)
C35 C36 1.381(9)
C35 C40 1.397(10)
C36 C37 1.393(10)
C37 C38 1.379(12)
C38 C39 1.386(12)
C38 C41 1.523(11)
C39 C40 1.395(9)
C41 C43 1.500(15)
C41 C42 1.513(13)
C44 C45 1.493(8)
C45 C46 1.376(9)
C46 C47 1.396(8)
C47 C48 1.480(8)
C48 C53 1.389(8)
C48 C49 1.392(8)
C49 C50 1.387(9)
C50 C51 1.378(8)
C51 C52 1.387(9)
C51 C54 1.509(9)
C52 C53 1.396(8)
C54 C55 1.517(9)
C54 C56 1.523(9)
